data_4330152
loop_
_publ_author_name
'Md Hosnay Mobarok'
'Robert McDonald'
'Michael J. Ferguson'
'Martin Cowie'

_publ_section_title
;
 Mixed Bis(\m-silylene) and (\m-Silylene)/(\m-Germylene) Complexes
 Involving the Rh/Ir Metal Combination: Nature of the Si...Si Interactions
 in the Bis(\m-silylene) Species
;
_journal_name_full 'Inorganic Chemistry'
_journal_page_first 9249
_journal_page_last 9258
_journal_paper_doi 10.1021/ic300720y
_journal_volume 51
_journal_year 2012
_chemical_formula_moiety 'C70 H60 Ir O2 P4 Rh Si2, C H2 Cl2'
_chemical_formula_sum 'C71 H62 Cl2 Ir O2 P4 Rh Si2'
_chemical_formula_weight 1493.28
_chemical_name_systematic
; 
 ? 
;
_space_group_IT_number 14
_symmetry_cell_setting monoclinic
_symmetry_space_group_name_Hall '-P 2yn'
_symmetry_space_group_name_H-M 'P 1 21/n 1'
_atom_sites_solution_hydrogens geom
_atom_sites_solution_primary direct
_atom_sites_solution_secondary difmap
_audit_creation_method SHELXL-97
_cell_angle_alpha 90.00
_cell_angle_beta 90.6052(7)
_cell_angle_gamma 90.00
_cell_formula_units_Z 4
_cell_length_a 19.1085(9)
_cell_length_b 15.2861(7)
_cell_length_c 21.5289(10)
_cell_measurement_reflns_used 5877
_cell_measurement_temperature 173(2)
_cell_measurement_theta_max 21.51
_cell_measurement_theta_min 2.54
_cell_volume 6288.1(5)
_computing_cell_refinement 'Bruker SAINT'
_computing_data_collection 'Bruker APEX2'
_computing_data_reduction 'Bruker SAINT'
_computing_molecular_graphics 'Bruker SHELXTL'
_computing_publication_material 'Bruker SHELXTL'
_computing_structure_refinement 'SHELXL-97 (Sheldrick, 2008)'
_computing_structure_solution 'DIRDIF-2008 (Beurskens et al., 2008)'
_diffrn_ambient_temperature 173(2)
_diffrn_measured_fraction_theta_full 0.999
_diffrn_measured_fraction_theta_max 0.999
_diffrn_measurement_device_type 'Bruker APEX-II CCD'
_diffrn_measurement_method '\w scans'
_diffrn_radiation_monochromator graphite
_diffrn_radiation_source 'fine-focus sealed tube'
_diffrn_radiation_type MoK\a
_diffrn_radiation_wavelength 0.71073
_diffrn_reflns_av_R_equivalents 0.0608
_diffrn_reflns_av_sigmaI/netI 0.0470
_diffrn_reflns_limit_h_max 23
_diffrn_reflns_limit_h_min -23
_diffrn_reflns_limit_k_max 19
_diffrn_reflns_limit_k_min -19
_diffrn_reflns_limit_l_max 26
_diffrn_reflns_limit_l_min -26
_diffrn_reflns_number 49929
_diffrn_reflns_theta_full 26.45
_diffrn_reflns_theta_max 26.45
_diffrn_reflns_theta_min 1.63
_exptl_absorpt_coefficient_mu 2.648
_exptl_absorpt_correction_T_max 0.8004
_exptl_absorpt_correction_T_min 0.6290
_exptl_absorpt_correction_type integration
_exptl_absorpt_process_details 'SADABS (Sheldrick, 2008)'
_exptl_crystal_colour colourless
_exptl_crystal_density_diffrn 1.577
_exptl_crystal_description prism
_exptl_crystal_F_000 2992
_exptl_crystal_size_max 0.19
_exptl_crystal_size_mid 0.18
_exptl_crystal_size_min 0.09
_refine_diff_density_max 1.017
_refine_diff_density_min -0.961
_refine_diff_density_rms 0.105
_refine_ls_extinction_method none
_refine_ls_goodness_of_fit_ref 1.020
_refine_ls_hydrogen_treatment mixed
_refine_ls_matrix_type full
_refine_ls_number_parameters 753
_refine_ls_number_reflns 12939
_refine_ls_number_restraints 0
_refine_ls_restrained_S_all 1.020
_refine_ls_R_factor_all 0.0479
_refine_ls_R_factor_gt 0.0312
_refine_ls_shift/su_max 0.002
_refine_ls_shift/su_mean 0.000
_refine_ls_structure_factor_coef Fsqd
_refine_ls_weighting_details 'calc w=1/[\s^2^(Fo^2^)+(0.0272P)^2^+5.3211P] where P=(Fo^2^+2Fc^2^)/3'
_refine_ls_weighting_scheme calc
_refine_ls_wR_factor_gt 0.0652
_refine_ls_wR_factor_ref 0.0720
_reflns_number_gt 10206
_reflns_number_total 12939
_reflns_threshold_expression I>2\s(I)
_cod_data_source_file ic300720y_si_002_6.cif
_cod_data_source_block cow1131
_cod_original_sg_symbol_H-M 'P 21/n'
_cod_database_code 4330152

loop_
_symmetry_equiv_pos_as_xyz
'x, y, z'
'-x+1/2, y+1/2, -z+1/2'
'-x, -y, -z'
'x-1/2, -y-1/2, z-1/2'

loop_
_atom_site_label
_atom_site_type_symbol
_atom_site_fract_x
_atom_site_fract_y
_atom_site_fract_z
_atom_site_U_iso_or_equiv
_atom_site_adp_type
_atom_site_occupancy
_atom_site_symmetry_multiplicity
_atom_site_calc_flag
_atom_site_refinement_flags
_atom_site_disorder_assembly
_atom_site_disorder_group
IrA Ir 0.186136(9) 0.424181(12) 0.481203(8) 0.01550(5) Uani 0.50 1 d P A 1
RhA Rh 0.327999(9) 0.383366(12) 0.474558(8) 0.01650(5) Uani 0.50 1 d P A 1
IrB Ir 0.327999(9) 0.383366(12) 0.474558(8) 0.01650(5) Uani 0.50 1 d P A 2
RhB Rh 0.186136(9) 0.424181(12) 0.481203(8) 0.01550(5) Uani 0.50 1 d P A 2
P1 P 0.17230(5) 0.34180(6) 0.57334(4) 0.0191(2) Uani 1 1 d . . .
P2 P 0.33386(5) 0.30162(6) 0.56658(4) 0.0188(2) Uani 1 1 d . . .
P3 P 0.14843(5) 0.33190(6) 0.39914(4) 0.0185(2) Uani 1 1 d . . .
P4 P 0.30323(5) 0.26444(6) 0.40722(4) 0.0196(2) Uani 1 1 d . . .
Si1 Si 0.27787(5) 0.48781(7) 0.54073(5) 0.0185(2) Uani 1 1 d . . .
H1SI H 0.2820(18) 0.464(2) 0.6051(16) 0.027(10) Uiso 1 1 d . . .
Si2 Si 0.26873(5) 0.48296(6) 0.40817(5) 0.0181(2) Uani 1 1 d . . .
O1 O 0.07782(15) 0.5658(2) 0.49552(14) 0.0410(8) Uani 1 1 d . A .
O2 O 0.47270(14) 0.4483(2) 0.44572(14) 0.0418(8) Uani 1 1 d . A .
C1 C 0.11805(19) 0.5105(2) 0.48866(17) 0.0242(8) Uani 1 1 d . . .
C2 C 0.41845(19) 0.4213(2) 0.45788(17) 0.0232(8) Uani 1 1 d . . .
C3 C 0.24681(18) 0.2698(2) 0.59420(18) 0.0232(8) Uani 1 1 d . A .
H3A H 0.2492 0.2655 0.6401 0.028 Uiso 1 1 calc R . .
H3B H 0.2364 0.2105 0.5781 0.028 Uiso 1 1 calc R . .
C4 C 0.22218(17) 0.2769(2) 0.36045(16) 0.0189(8) Uani 1 1 d . A .
H4A H 0.2336 0.3102 0.3224 0.023 Uiso 1 1 calc R . .
H4B H 0.2065 0.2180 0.3472 0.023 Uiso 1 1 calc R . .
C11 C 0.09708(18) 0.2670(3) 0.58165(17) 0.0238(8) Uani 1 1 d . A .
C12 C 0.03142(19) 0.3049(3) 0.57762(18) 0.0307(9) Uani 1 1 d . . .
H12 H 0.0274 0.3658 0.5694 0.037 Uiso 1 1 calc R A .
C13 C -0.0281(2) 0.2555(3) 0.5855(2) 0.0365(11) Uani 1 1 d . A .
H13 H -0.0728 0.2824 0.5828 0.044 Uiso 1 1 calc R . .
C14 C -0.0230(2) 0.1678(3) 0.5971(2) 0.0405(11) Uani 1 1 d . . .
H14 H -0.0640 0.1334 0.6018 0.049 Uiso 1 1 calc R A .
C15 C 0.0416(2) 0.1299(3) 0.6020(3) 0.0593(16) Uani 1 1 d . A .
H15 H 0.0454 0.0691 0.6106 0.071 Uiso 1 1 calc R . .
C16 C 0.1016(2) 0.1796(3) 0.5943(2) 0.0458(13) Uani 1 1 d . . .
H16 H 0.1463 0.1526 0.5978 0.055 Uiso 1 1 calc R A .
C21 C 0.15688(18) 0.4042(3) 0.64552(17) 0.0238(8) Uani 1 1 d . A .
C22 C 0.1430(2) 0.4928(3) 0.64372(18) 0.0298(9) Uani 1 1 d . . .
H22 H 0.1414 0.5221 0.6048 0.036 Uiso 1 1 calc R A .
C23 C 0.1313(2) 0.5395(3) 0.6978(2) 0.0409(11) Uani 1 1 d . A .
H23 H 0.1220 0.6005 0.6955 0.049 Uiso 1 1 calc R . .
C24 C 0.1332(2) 0.4993(4) 0.7542(2) 0.0456(12) Uani 1 1 d . . .
H24 H 0.1260 0.5318 0.7912 0.055 Uiso 1 1 calc R A .
C25 C 0.1455(2) 0.4105(3) 0.7568(2) 0.0444(12) Uani 1 1 d . A .
H25 H 0.1465 0.3818 0.7959 0.053 Uiso 1 1 calc R . .
C26 C 0.1566(2) 0.3623(3) 0.70298(19) 0.0344(10) Uani 1 1 d . . .
H26 H 0.1639 0.3010 0.7054 0.041 Uiso 1 1 calc R A .
C31 C 0.38211(18) 0.3441(2) 0.63489(17) 0.0233(8) Uani 1 1 d . A .
C32 C 0.4286(2) 0.4130(3) 0.62772(19) 0.0311(10) Uani 1 1 d . . .
H32 H 0.4295 0.4445 0.5897 0.037 Uiso 1 1 calc R A .
C33 C 0.4741(2) 0.4363(3) 0.6761(2) 0.0427(12) Uani 1 1 d . A .
H33 H 0.5061 0.4833 0.6709 0.051 Uiso 1 1 calc R . .
C34 C 0.4727(3) 0.3912(4) 0.7309(2) 0.0503(13) Uani 1 1 d . . .
H34 H 0.5040 0.4066 0.7636 0.060 Uiso 1 1 calc R A .
C35 C 0.4265(3) 0.3242(3) 0.7389(2) 0.0519(13) Uani 1 1 d . A .
H35 H 0.4255 0.2939 0.7774 0.062 Uiso 1 1 calc R . .
C36 C 0.3810(2) 0.3000(3) 0.69137(19) 0.0379(11) Uani 1 1 d . . .
H36 H 0.3491 0.2532 0.6974 0.045 Uiso 1 1 calc R A .
C41 C 0.38213(18) 0.1978(2) 0.56488(17) 0.0221(8) Uani 1 1 d . A .
C42 C 0.4507(2) 0.2032(3) 0.54272(19) 0.0301(9) Uani 1 1 d . . .
H42 H 0.4677 0.2571 0.5269 0.036 Uiso 1 1 calc R A .
C43 C 0.4938(2) 0.1304(3) 0.5438(2) 0.0376(11) Uani 1 1 d . A .
H43 H 0.5405 0.1348 0.5293 0.045 Uiso 1 1 calc R . .
C44 C 0.4694(2) 0.0514(3) 0.56589(19) 0.0348(10) Uani 1 1 d . . .
H44 H 0.4991 0.0015 0.5666 0.042 Uiso 1 1 calc R A .
C45 C 0.4022(2) 0.0456(3) 0.58667(18) 0.0301(9) Uani 1 1 d . A .
H45 H 0.3851 -0.0090 0.6013 0.036 Uiso 1 1 calc R . .
C46 C 0.3586(2) 0.1180(2) 0.58680(17) 0.0253(8) Uani 1 1 d . . .
H46 H 0.3123 0.1129 0.6020 0.030 Uiso 1 1 calc R A .
C51 C 0.08048(18) 0.2473(2) 0.40752(16) 0.0215(8) Uani 1 1 d . A .
C52 C 0.0162(2) 0.2768(3) 0.42938(19) 0.0317(10) Uani 1 1 d . . .
H52 H 0.0115 0.3359 0.4423 0.038 Uiso 1 1 calc R A .
C53 C -0.0406(2) 0.2211(3) 0.4325(2) 0.0427(12) Uani 1 1 d . A .
H53 H -0.0843 0.2424 0.4467 0.051 Uiso 1 1 calc R . .
C54 C -0.0340(2) 0.1348(3) 0.4152(2) 0.0413(11) Uani 1 1 d . . .
H54 H -0.0729 0.0962 0.4179 0.050 Uiso 1 1 calc R A .
C55 C 0.0289(2) 0.1049(3) 0.3940(2) 0.0386(11) Uani 1 1 d . A .
H55 H 0.0336 0.0453 0.3823 0.046 Uiso 1 1 calc R . .
C56 C 0.0859(2) 0.1608(3) 0.38951(19) 0.0293(9) Uani 1 1 d . . .
H56 H 0.1289 0.1394 0.3739 0.035 Uiso 1 1 calc R A .
C61 C 0.10530(18) 0.3880(2) 0.33373(17) 0.0214(8) Uani 1 1 d . A .
C62 C 0.06976(19) 0.4658(3) 0.34336(18) 0.0262(9) Uani 1 1 d . . .
H62 H 0.0683 0.4899 0.3840 0.031 Uiso 1 1 calc R A .
C63 C 0.0364(2) 0.5091(3) 0.29516(19) 0.0324(10) Uani 1 1 d . A .
H63 H 0.0121 0.5621 0.3029 0.039 Uiso 1 1 calc R . .
C64 C 0.0382(2) 0.4757(3) 0.2362(2) 0.0396(11) Uani 1 1 d . . .
H64 H 0.0168 0.5066 0.2028 0.047 Uiso 1 1 calc R A .
C65 C 0.0711(2) 0.3973(3) 0.2254(2) 0.0419(12) Uani 1 1 d . A .
H65 H 0.0715 0.3733 0.1847 0.050 Uiso 1 1 calc R . .
C66 C 0.1040(2) 0.3531(3) 0.27442(19) 0.0318(10) Uani 1 1 d . . .
H66 H 0.1258 0.2982 0.2669 0.038 Uiso 1 1 calc R A .
C71 C 0.36798(19) 0.2442(2) 0.34667(18) 0.0243(8) Uani 1 1 d . A .
C72 C 0.4388(2) 0.2560(3) 0.3612(2) 0.0328(10) Uani 1 1 d . . .
H72 H 0.4523 0.2698 0.4027 0.039 Uiso 1 1 calc R A .
C73 C 0.4890(2) 0.2480(3) 0.3166(2) 0.0409(11) Uani 1 1 d . A .
H73 H 0.5369 0.2562 0.3275 0.049 Uiso 1 1 calc R . .
C74 C 0.4708(2) 0.2282(3) 0.2565(2) 0.0415(11) Uani 1 1 d . . .
H74 H 0.5057 0.2249 0.2254 0.050 Uiso 1 1 calc R A .
C75 C 0.4021(2) 0.2133(3) 0.2415(2) 0.0370(11) Uani 1 1 d . A .
H75 H 0.3895 0.1979 0.2002 0.044 Uiso 1 1 calc R . .
C76 C 0.3507(2) 0.2204(3) 0.28612(19) 0.0297(9) Uani 1 1 d . . .
H76 H 0.3032 0.2090 0.2752 0.036 Uiso 1 1 calc R A .
C81 C 0.29000(19) 0.1533(2) 0.43747(17) 0.0234(8) Uani 1 1 d . A .
C82 C 0.3389(2) 0.0866(3) 0.42934(19) 0.0306(9) Uani 1 1 d . . .
H82 H 0.3821 0.0991 0.4098 0.037 Uiso 1 1 calc R A .
C83 C 0.3250(3) 0.0026(3) 0.4495(2) 0.0389(11) Uani 1 1 d . A .
H83 H 0.3588 -0.0422 0.4436 0.047 Uiso 1 1 calc R . .
C84 C 0.2628(3) -0.0170(3) 0.4782(2) 0.0444(12) Uani 1 1 d . . .
H84 H 0.2534 -0.0751 0.4913 0.053 Uiso 1 1 calc R A .
C85 C 0.2142(2) 0.0486(3) 0.4878(2) 0.0390(11) Uani 1 1 d . A .
H85 H 0.1715 0.0359 0.5080 0.047 Uiso 1 1 calc R . .
C86 C 0.2284(2) 0.1330(3) 0.46766(18) 0.0285(9) Uani 1 1 d . . .
H86 H 0.1951 0.1779 0.4748 0.034 Uiso 1 1 calc R A .
C91 C 0.29651(19) 0.6083(2) 0.55088(17) 0.0222(8) Uani 1 1 d . A .
C92 C 0.2445(2) 0.6668(3) 0.5680(2) 0.0445(12) Uani 1 1 d . . .
H92 H 0.1978 0.6463 0.5718 0.053 Uiso 1 1 calc R A .
C93 C 0.2587(3) 0.7538(3) 0.5796(3) 0.0539(14) Uani 1 1 d . A .
H93 H 0.2222 0.7924 0.5912 0.065 Uiso 1 1 calc R . .
C94 C 0.3266(3) 0.7843(3) 0.5743(2) 0.0446(12) Uani 1 1 d . . .
H94 H 0.3369 0.8442 0.5817 0.054 Uiso 1 1 calc R A .
C95 C 0.3782(2) 0.7281(3) 0.5585(2) 0.0443(12) Uani 1 1 d . A .
H95 H 0.4249 0.7488 0.5554 0.053 Uiso 1 1 calc R . .
C96 C 0.3640(2) 0.6407(3) 0.5467(2) 0.0356(10) Uani 1 1 d . . .
H96 H 0.4010 0.6026 0.5356 0.043 Uiso 1 1 calc R A .
C101 C 0.28370(19) 0.6052(2) 0.40551(16) 0.0215(8) Uani 1 1 d . A .
C102 C 0.2292(2) 0.6647(3) 0.4058(2) 0.0420(12) Uani 1 1 d . . .
H102 H 0.1838 0.6453 0.4169 0.050 Uiso 1 1 calc R A .
C103 C 0.2389(3) 0.7520(3) 0.3904(3) 0.0538(14) Uani 1 1 d . A .
H103 H 0.2001 0.7909 0.3903 0.065 Uiso 1 1 calc R . .
C104 C 0.3034(3) 0.7823(3) 0.3755(2) 0.0409(11) Uani 1 1 d . . .
H104 H 0.3100 0.8421 0.3650 0.049 Uiso 1 1 calc R A .
C105 C 0.3591(2) 0.7250(3) 0.3760(2) 0.0468(12) Uani 1 1 d . A .
H105 H 0.4046 0.7452 0.3660 0.056 Uiso 1 1 calc R . .
C106 C 0.3489(2) 0.6384(3) 0.3910(2) 0.0362(10) Uani 1 1 d . . .
H106 H 0.3880 0.6001 0.3914 0.043 Uiso 1 1 calc R A .
C111 C 0.28008(19) 0.4717(2) 0.32057(17) 0.0216(8) Uani 1 1 d . A .
C112 C 0.2336(2) 0.5067(3) 0.27681(19) 0.0317(10) Uani 1 1 d . . .
H112 H 0.1902 0.5294 0.2906 0.038 Uiso 1 1 calc R A .
C113 C 0.2483(2) 0.5095(3) 0.2145(2) 0.0378(11) Uani 1 1 d . A .
H113 H 0.2149 0.5328 0.1860 0.045 Uiso 1 1 calc R . .
C114 C 0.3116(3) 0.4785(3) 0.1931(2) 0.0411(11) Uani 1 1 d . . .
H114 H 0.3215 0.4794 0.1500 0.049 Uiso 1 1 calc R A .
C115 C 0.3602(2) 0.4463(3) 0.2347(2) 0.0358(10) Uani 1 1 d . A .
H115 H 0.4045 0.4269 0.2206 0.043 Uiso 1 1 calc R . .
C116 C 0.3440(2) 0.4424(2) 0.29739(18) 0.0275(9) Uani 1 1 d . . .
H116 H 0.3776 0.4189 0.3256 0.033 Uiso 1 1 calc R A .
Cl1S Cl 0.19642(8) -0.00844(11) 0.66928(7) 0.0714(4) Uani 1 1 d . . .
Cl2S Cl 0.18931(15) 0.13035(13) 0.76035(10) 0.1314(9) Uani 1 1 d . . .
C1S C 0.1858(3) 0.0188(4) 0.7483(3) 0.0634(16) Uani 1 1 d . . .
H1SA H 0.1402 -0.0037 0.7626 0.076 Uiso 1 1 calc R . .
H1SB H 0.2231 -0.0098 0.7732 0.076 Uiso 1 1 calc R . .

loop_
_atom_site_aniso_label
_atom_site_aniso_U_11
_atom_site_aniso_U_22
_atom_site_aniso_U_33
_atom_site_aniso_U_23
_atom_site_aniso_U_13
_atom_site_aniso_U_12
IrA 0.01410(9) 0.01415(10) 0.01825(10) 0.00007(8) 0.00070(7) 0.00041(7)
RhA 0.01483(9) 0.01577(10) 0.01891(10) 0.00017(8) 0.00059(7) 0.00060(7)
IrB 0.01483(9) 0.01577(10) 0.01891(10) 0.00017(8) 0.00059(7) 0.00060(7)
RhB 0.01410(9) 0.01415(10) 0.01825(10) 0.00007(8) 0.00070(7) 0.00041(7)
P1 0.0170(5) 0.0188(5) 0.0215(5) 0.0023(4) 0.0024(4) 0.0002(4)
P2 0.0159(4) 0.0182(5) 0.0224(5) 0.0018(4) 0.0002(4) 0.0007(4)
P3 0.0172(4) 0.0171(5) 0.0212(5) -0.0009(4) -0.0013(4) 0.0006(4)
P4 0.0175(5) 0.0184(5) 0.0230(5) -0.0023(4) 0.0002(4) 0.0016(4)
Si1 0.0175(5) 0.0176(5) 0.0205(5) -0.0019(4) 0.0008(4) -0.0007(4)
Si2 0.0176(5) 0.0169(5) 0.0198(5) 0.0018(4) 0.0008(4) 0.0002(4)
O1 0.0393(17) 0.0410(19) 0.0426(19) -0.0074(15) -0.0023(14) 0.0228(15)
O2 0.0192(15) 0.055(2) 0.052(2) -0.0022(16) 0.0067(13) -0.0106(14)
C1 0.026(2) 0.024(2) 0.023(2) -0.0034(17) 0.0001(16) 0.0030(17)
C2 0.022(2) 0.027(2) 0.021(2) -0.0024(17) -0.0009(15) 0.0036(16)
C3 0.0208(19) 0.021(2) 0.028(2) 0.0067(16) 0.0042(16) 0.0004(15)
C4 0.0195(18) 0.0176(19) 0.0197(19) -0.0017(15) 0.0025(14) -0.0011(14)
C11 0.0180(18) 0.027(2) 0.026(2) 0.0018(17) 0.0012(15) -0.0052(16)
C12 0.024(2) 0.033(2) 0.035(2) 0.0100(19) 0.0026(17) 0.0023(17)
C13 0.019(2) 0.049(3) 0.042(3) 0.007(2) 0.0023(18) 0.0012(19)
C14 0.029(2) 0.041(3) 0.052(3) 0.006(2) 0.005(2) -0.013(2)
C15 0.041(3) 0.025(3) 0.112(5) 0.013(3) 0.009(3) -0.010(2)
C16 0.020(2) 0.027(2) 0.090(4) 0.008(2) 0.008(2) 0.0009(18)
C21 0.0179(18) 0.031(2) 0.022(2) 0.0006(17) 0.0039(15) -0.0045(16)
C22 0.032(2) 0.035(2) 0.022(2) -0.0030(18) 0.0054(17) -0.0001(18)
C23 0.043(3) 0.039(3) 0.041(3) -0.014(2) 0.008(2) 0.003(2)
C24 0.048(3) 0.062(4) 0.027(3) -0.018(2) 0.008(2) -0.009(2)
C25 0.045(3) 0.068(4) 0.020(2) 0.000(2) 0.0045(19) -0.010(2)
C26 0.035(2) 0.037(3) 0.031(2) 0.001(2) 0.0050(19) -0.0050(19)
C31 0.0208(19) 0.026(2) 0.023(2) -0.0013(17) -0.0002(15) 0.0043(16)
C32 0.025(2) 0.038(3) 0.030(2) -0.0035(19) -0.0030(17) -0.0020(18)
C33 0.032(2) 0.056(3) 0.039(3) -0.009(2) -0.008(2) -0.011(2)
C34 0.052(3) 0.068(4) 0.030(3) -0.006(2) -0.018(2) -0.002(3)
C35 0.076(4) 0.052(3) 0.027(3) 0.004(2) -0.014(2) 0.002(3)
C36 0.051(3) 0.035(3) 0.027(2) 0.002(2) -0.006(2) -0.007(2)
C41 0.0206(18) 0.022(2) 0.024(2) 0.0004(16) -0.0029(15) 0.0026(15)
C42 0.026(2) 0.026(2) 0.039(2) 0.0037(19) 0.0007(18) 0.0016(17)
C43 0.029(2) 0.038(3) 0.046(3) 0.002(2) 0.0049(19) 0.0126(19)
C44 0.042(3) 0.030(2) 0.032(2) 0.0020(19) -0.0055(19) 0.0169(19)
C45 0.046(3) 0.018(2) 0.026(2) 0.0019(17) -0.0058(19) 0.0023(18)
C46 0.029(2) 0.024(2) 0.022(2) -0.0032(17) -0.0046(16) -0.0012(17)
C51 0.0220(19) 0.024(2) 0.0182(19) -0.0009(16) -0.0022(15) -0.0040(15)
C52 0.029(2) 0.033(2) 0.033(2) -0.0066(19) 0.0074(18) -0.0041(18)
C53 0.027(2) 0.055(3) 0.046(3) -0.005(2) 0.014(2) -0.008(2)
C54 0.036(3) 0.043(3) 0.045(3) -0.003(2) 0.006(2) -0.019(2)
C55 0.043(3) 0.028(2) 0.045(3) -0.004(2) 0.001(2) -0.014(2)
C56 0.024(2) 0.026(2) 0.038(2) -0.0026(19) 0.0011(17) -0.0030(17)
C61 0.0168(17) 0.024(2) 0.024(2) -0.0006(16) 0.0009(15) 0.0014(15)
C62 0.026(2) 0.026(2) 0.027(2) -0.0029(17) -0.0011(16) 0.0052(16)
C63 0.031(2) 0.032(2) 0.033(2) 0.0049(19) -0.0030(18) 0.0082(18)
C64 0.034(2) 0.052(3) 0.032(3) 0.009(2) -0.0059(19) 0.017(2)
C65 0.044(3) 0.056(3) 0.025(2) -0.007(2) -0.008(2) 0.016(2)
C66 0.030(2) 0.033(2) 0.032(2) -0.0056(19) -0.0045(18) 0.0111(18)
C71 0.0224(19) 0.020(2) 0.030(2) -0.0041(17) 0.0037(16) 0.0033(15)
C72 0.024(2) 0.041(3) 0.033(2) -0.009(2) 0.0002(18) 0.0047(18)
C73 0.018(2) 0.053(3) 0.052(3) -0.015(2) 0.0037(19) 0.0010(19)
C74 0.034(2) 0.051(3) 0.040(3) -0.012(2) 0.013(2) 0.003(2)
C75 0.034(2) 0.047(3) 0.031(2) -0.010(2) 0.0067(19) 0.002(2)
C76 0.027(2) 0.028(2) 0.034(2) -0.0064(18) 0.0005(17) 0.0008(17)
C81 0.0248(19) 0.019(2) 0.026(2) -0.0015(16) -0.0092(16) 0.0018(16)
C82 0.037(2) 0.023(2) 0.031(2) -0.0053(18) -0.0105(18) 0.0056(18)
C83 0.059(3) 0.022(2) 0.036(3) -0.0059(19) -0.020(2) 0.012(2)
C84 0.063(3) 0.021(2) 0.049(3) 0.005(2) -0.026(3) -0.003(2)
C85 0.039(2) 0.033(3) 0.045(3) 0.011(2) -0.016(2) -0.012(2)
C86 0.030(2) 0.020(2) 0.035(2) 0.0036(17) -0.0092(18) 0.0011(16)
C91 0.0241(19) 0.0186(19) 0.024(2) -0.0038(16) -0.0007(15) -0.0004(15)
C92 0.033(2) 0.028(3) 0.073(4) -0.011(2) 0.010(2) -0.0026(19)
C93 0.055(3) 0.029(3) 0.078(4) -0.014(3) 0.009(3) 0.004(2)
C94 0.069(3) 0.025(3) 0.040(3) -0.002(2) -0.016(2) -0.013(2)
C95 0.036(3) 0.038(3) 0.058(3) 0.002(2) -0.009(2) -0.016(2)
C96 0.025(2) 0.031(2) 0.051(3) -0.001(2) -0.0012(19) -0.0038(18)
C101 0.028(2) 0.020(2) 0.0167(19) 0.0014(15) -0.0002(15) -0.0029(16)
C102 0.032(2) 0.024(2) 0.070(3) 0.008(2) 0.012(2) 0.0012(19)
C103 0.051(3) 0.024(3) 0.087(4) 0.011(3) 0.017(3) 0.008(2)
C104 0.062(3) 0.016(2) 0.045(3) 0.003(2) 0.001(2) -0.006(2)
C105 0.039(3) 0.035(3) 0.066(3) 0.014(2) 0.004(2) -0.014(2)
C106 0.030(2) 0.027(2) 0.051(3) 0.009(2) 0.001(2) -0.0011(18)
C111 0.029(2) 0.0156(19) 0.021(2) 0.0041(15) 0.0016(15) -0.0030(15)
C112 0.030(2) 0.035(2) 0.030(2) 0.0056(19) -0.0023(18) 0.0007(18)
C113 0.049(3) 0.037(3) 0.027(2) 0.009(2) -0.011(2) -0.002(2)
C114 0.063(3) 0.039(3) 0.022(2) -0.003(2) 0.012(2) -0.011(2)
C115 0.045(3) 0.031(2) 0.031(2) -0.0018(19) 0.011(2) -0.002(2)
C116 0.031(2) 0.024(2) 0.027(2) 0.0018(17) 0.0008(17) 0.0011(17)
Cl1S 0.0643(9) 0.0767(11) 0.0729(10) 0.0085(8) -0.0177(8) -0.0005(8)
Cl2S 0.223(3) 0.0752(14) 0.0956(15) 0.0055(11) -0.0254(16) 0.0480(15)
C1S 0.055(3) 0.064(4) 0.072(4) 0.022(3) 0.008(3) -0.002(3)

loop_
_atom_type_symbol
_atom_type_description
_atom_type_scat_dispersion_real
_atom_type_scat_dispersion_imag
_atom_type_scat_source
C C 0.0033 0.0016 'International Tables Vol C Tables 4.2.6.8 and 6.1.1.4'
H H 0.0000 0.0000 'International Tables Vol C Tables 4.2.6.8 and 6.1.1.4'
O O 0.0106 0.0060 'International Tables Vol C Tables 4.2.6.8 and 6.1.1.4'
Si Si 0.0817 0.0704 'International Tables Vol C Tables 4.2.6.8 and 6.1.1.4'
P P 0.1023 0.0942 'International Tables Vol C Tables 4.2.6.8 and 6.1.1.4'
Cl Cl 0.1484 0.1585 'International Tables Vol C Tables 4.2.6.8 and 6.1.1.4'
Rh Rh -1.1178 0.9187 'International Tables Vol C Tables 4.2.6.8 and 6.1.1.4'
Ir Ir -1.4442 7.9887 'International Tables Vol C Tables 4.2.6.8 and 6.1.1.4'

loop_
_geom_angle_atom_site_label_1
_geom_angle_atom_site_label_2
_geom_angle_atom_site_label_3
_geom_angle
C1 IrA P1 102.74(12)
C1 IrA P3 106.22(12)
P1 IrA P3 105.83(3)
C1 IrA Si1 100.15(12)
P1 IrA Si1 81.58(3)
P3 IrA Si1 149.99(3)
C1 IrA Si2 104.77(12)
P1 IrA Si2 145.47(3)
P3 IrA Si2 86.07(3)
Si1 IrA Si2 73.41(3)
C1 IrA RhA 147.61(12)
P1 IrA RhA 92.36(2)
P3 IrA RhA 96.71(2)
Si1 IrA RhA 53.50(2)
Si2 IrA RhA 53.61(2)
C2 RhA P2 107.03(12)
C2 RhA Si1 106.89(12)
P2 RhA Si1 82.30(3)
C2 RhA Si2 97.04(12)
P2 RhA Si2 150.58(3)
Si1 RhA Si2 74.56(3)
C2 RhA P4 107.50(11)
P2 RhA P4 96.64(3)
Si1 RhA P4 144.27(3)
Si2 RhA P4 91.88(3)
C2 RhA IrA 147.76(12)
P2 RhA IrA 96.53(2)
Si1 RhA IrA 54.12(2)
Si2 RhA IrA 55.10(2)
P4 RhA IrA 90.86(2)
C11 P1 C21 96.13(17)
C11 P1 C3 101.85(17)
C21 P1 C3 103.40(17)
C11 P1 IrA 120.31(12)
C21 P1 IrA 116.75(13)
C3 P1 IrA 115.30(12)
C41 P2 C3 103.53(17)
C41 P2 C31 94.21(16)
C3 P2 C31 106.36(17)
C41 P2 RhA 117.61(12)
C3 P2 RhA 112.30(12)
C31 P2 RhA 120.31(13)
C61 P3 C51 95.29(16)
C61 P3 C4 101.85(16)
C51 P3 C4 105.43(16)
C61 P3 IrA 115.11(12)
C51 P3 IrA 123.67(12)
C4 P3 IrA 112.35(11)
C71 P4 C81 101.07(17)
C71 P4 C4 101.42(16)
C81 P4 C4 99.82(16)
C71 P4 RhA 115.64(12)
C81 P4 RhA 121.32(12)
C4 P4 RhA 114.53(12)
C91 Si1 RhA 130.92(12)
C91 Si1 IrA 126.91(12)
RhA Si1 IrA 72.38(3)
C101 Si2 C111 92.33(16)
C101 Si2 RhA 125.58(12)
C111 Si2 RhA 118.66(12)
C101 Si2 IrA 119.20(12)
C111 Si2 IrA 133.81(12)
RhA Si2 IrA 71.30(3)
O1 C1 IrA 176.7(3)
O2 C2 RhA 176.3(4)
P2 C3 P1 117.39(19)
P3 C4 P4 116.11(19)
C16 C11 C12 118.6(4)
C16 C11 P1 125.3(3)
C12 C11 P1 116.1(3)
C13 C12 C11 120.7(4)
C14 C13 C12 120.2(4)
C15 C14 C13 119.5(4)
C14 C15 C16 120.4(4)
C11 C16 C15 120.6(4)
C22 C21 C26 118.2(4)
C22 C21 P1 121.0(3)
C26 C21 P1 120.8(3)
C21 C22 C23 121.0(4)
C24 C23 C22 120.9(5)
C23 C24 C25 118.9(4)
C24 C25 C26 121.1(4)
C25 C26 C21 119.9(4)
C32 C31 C36 118.8(4)
C32 C31 P2 119.6(3)
C36 C31 P2 120.9(3)
C31 C32 C33 120.3(4)
C34 C33 C32 119.8(4)
C35 C34 C33 120.4(4)
C34 C35 C36 120.6(4)
C35 C36 C31 120.1(4)
C46 C41 C42 118.5(3)
C46 C41 P2 126.1(3)
C42 C41 P2 115.3(3)
C43 C42 C41 120.3(4)
C44 C43 C42 120.4(4)
C45 C44 C43 119.4(4)
C44 C45 C46 121.0(4)
C41 C46 C45 120.4(4)
C56 C51 C52 118.2(3)
C56 C51 P3 126.1(3)
C52 C51 P3 115.4(3)
C53 C52 C51 120.8(4)
C54 C53 C52 120.2(4)
C55 C54 C53 119.5(4)
C54 C55 C56 120.7(4)
C51 C56 C55 120.6(4)
C66 C61 C62 117.7(3)
C66 C61 P3 122.0(3)
C62 C61 P3 120.2(3)
C63 C62 C61 121.5(4)
C64 C63 C62 120.1(4)
C63 C64 C65 119.9(4)
C64 C65 C66 119.9(4)
C61 C66 C65 120.8(4)
C76 C71 C72 117.7(4)
C76 C71 P4 123.7(3)
C72 C71 P4 118.6(3)
C73 C72 C71 121.0(4)
C74 C73 C72 120.5(4)
C75 C74 C73 119.5(4)
C74 C75 C76 120.6(4)
C75 C76 C71 120.5(4)
C86 C81 C82 118.0(4)
C86 C81 P4 119.6(3)
C82 C81 P4 122.4(3)
C83 C82 C81 120.6(4)
C84 C83 C82 120.7(4)
C83 C84 C85 119.6(4)
C84 C85 C86 119.6(4)
C81 C86 C85 121.6(4)
C96 C91 C92 117.2(4)
C96 C91 Si1 121.1(3)
C92 C91 Si1 121.6(3)
C93 C92 C91 121.9(4)
C92 C93 C94 119.5(5)
C95 C94 C93 119.5(4)
C94 C95 C96 121.0(4)
C95 C96 C91 120.9(4)
C102 C101 C106 116.0(4)
C102 C101 Si2 122.4(3)
C106 C101 Si2 120.4(3)
C101 C102 C103 121.9(4)
C104 C103 C102 120.6(4)
C103 C104 C105 118.9(4)
C106 C105 C104 120.2(4)
C105 C106 C101 122.4(4)
C112 C111 C116 115.8(3)
C112 C111 Si2 123.7(3)
C116 C111 Si2 119.4(3)
C113 C112 C111 122.4(4)
C112 C113 C114 120.1(4)
C115 C114 C113 119.6(4)
C114 C115 C116 119.5(4)
C115 C116 C111 122.5(4)
Cl2S C1S Cl1S 112.0(3)

loop_
_geom_bond_atom_site_label_1
_geom_bond_atom_site_label_2
_geom_bond_distance
IrA C1 1.861(4)
IrA P1 2.3667(10)
IrA P3 2.3672(9)
IrA Si1 2.3693(10)
IrA Si2 2.4130(10)
IrA RhA 2.7868(3)
RhA C2 1.862(4)
RhA P2 2.3439(10)
RhA Si1 2.3506(10)
RhA Si2 2.3684(10)
RhA P4 2.3698(10)
P1 C11 1.847(4)
P1 C21 1.849(4)
P1 C3 1.851(4)
P2 C41 1.836(4)
P2 C3 1.838(3)
P2 C31 1.846(4)
P3 C61 1.837(4)
P3 C51 1.843(4)
P3 C4 1.847(3)
P4 C71 1.833(4)
P4 C81 1.838(4)
P4 C4 1.848(3)
Si1 C91 1.888(4)
Si2 C101 1.891(4)
Si2 C111 1.908(4)
O1 C1 1.153(4)
O2 C2 1.149(4)
C11 C16 1.366(5)
C11 C12 1.384(5)
C12 C13 1.377(5)
C13 C14 1.367(6)
C14 C15 1.366(6)
C15 C16 1.387(6)
C21 C22 1.380(5)
C21 C26 1.393(5)
C22 C23 1.387(5)
C23 C24 1.362(6)
C24 C25 1.378(7)
C25 C26 1.391(6)
C31 C32 1.388(5)
C31 C36 1.391(5)
C32 C33 1.396(5)
C33 C34 1.367(6)
C34 C35 1.363(7)
C35 C36 1.386(6)
C41 C46 1.385(5)
C41 C42 1.402(5)
C42 C43 1.385(5)
C43 C44 1.381(6)
C44 C45 1.368(6)
C45 C46 1.386(5)
C51 C56 1.382(5)
C51 C52 1.395(5)
C52 C53 1.382(5)
C53 C54 1.377(6)
C54 C55 1.369(6)
C55 C56 1.388(5)
C61 C66 1.384(5)
C61 C62 1.386(5)
C62 C63 1.381(5)
C63 C64 1.370(6)
C64 C65 1.373(6)
C65 C66 1.398(6)
C71 C76 1.390(5)
C71 C72 1.397(5)
C72 C73 1.371(6)
C73 C74 1.371(6)
C74 C75 1.369(6)
C75 C76 1.385(5)
C81 C86 1.385(5)
C81 C82 1.395(5)
C82 C83 1.383(6)
C83 C84 1.378(6)
C84 C85 1.383(6)
C85 C86 1.389(5)
C91 C96 1.385(5)
C91 C92 1.389(5)
C92 C93 1.380(6)
C93 C94 1.385(7)
C94 C95 1.355(6)
C95 C96 1.385(6)
C101 C102 1.383(5)
C101 C106 1.384(5)
C102 C103 1.389(6)
C103 C104 1.358(6)
C104 C105 1.379(6)
C105 C106 1.376(6)
C111 C112 1.395(5)
C111 C116 1.397(5)
C112 C113 1.375(6)
C113 C114 1.383(6)
C114 C115 1.372(6)
C115 C116 1.390(5)
Cl1S C1S 1.764(6)
Cl2S C1S 1.725(6)

loop_
_geom_torsion_atom_site_label_1
_geom_torsion_atom_site_label_2
_geom_torsion_atom_site_label_3
_geom_torsion_atom_site_label_4
_geom_torsion
C1 IrA RhA C2 -20.9(3)
P1 IrA RhA C2 -139.4(2)
P3 IrA RhA C2 114.4(2)
Si1 IrA RhA C2 -61.7(2)
Si2 IrA RhA C2 34.3(2)
C1 IrA RhA P2 116.3(2)
P1 IrA RhA P2 -2.15(3)
P3 IrA RhA P2 -108.39(3)
Si1 IrA RhA P2 75.56(4)
Si2 IrA RhA P2 171.53(4)
C1 IrA RhA Si1 40.8(2)
P1 IrA RhA Si1 -77.71(4)
P3 IrA RhA Si1 176.05(4)
Si2 IrA RhA Si1 95.97(4)
C1 IrA RhA Si2 -55.2(2)
P1 IrA RhA Si2 -173.69(4)
P3 IrA RhA Si2 80.07(4)
Si1 IrA RhA Si2 -95.97(4)
C1 IrA RhA P4 -146.9(2)
P1 IrA RhA P4 94.63(3)
P3 IrA RhA P4 -11.61(3)
Si1 IrA RhA P4 172.34(4)
Si2 IrA RhA P4 -91.69(4)
C1 IrA P1 C11 74.43(19)
P3 IrA P1 C11 -36.77(15)
Si1 IrA P1 C11 173.01(15)
Si2 IrA P1 C11 -143.42(15)
RhA IrA P1 C11 -134.43(14)
C1 IrA P1 C21 -41.24(17)
P3 IrA P1 C21 -152.44(13)
Si1 IrA P1 C21 57.34(13)
Si2 IrA P1 C21 100.92(14)
RhA IrA P1 C21 109.90(13)
C1 IrA P1 C3 -162.93(18)
P3 IrA P1 C3 85.87(14)
Si1 IrA P1 C3 -64.35(14)
Si2 IrA P1 C3 -20.78(16)
RhA IrA P1 C3 -11.79(14)
C2 RhA P2 C41 -66.49(18)
Si1 RhA P2 C41 -171.87(14)
Si2 RhA P2 C41 150.00(14)
P4 RhA P2 C41 44.14(14)
IrA RhA P2 C41 135.78(13)
C2 RhA P2 C3 173.53(18)
Si1 RhA P2 C3 68.15(14)
Si2 RhA P2 C3 30.02(16)
P4 RhA P2 C3 -75.84(14)
IrA RhA P2 C3 15.79(14)
C2 RhA P2 C31 47.20(18)
Si1 RhA P2 C31 -58.18(14)
Si2 RhA P2 C31 -96.30(15)
P4 RhA P2 C31 157.83(13)
IrA RhA P2 C31 -110.53(13)
C1 IrA P3 C61 37.26(18)
P1 IrA P3 C61 145.99(13)
Si1 IrA P3 C61 -113.25(14)
Si2 IrA P3 C61 -66.98(13)
RhA IrA P3 C61 -119.62(12)
C1 IrA P3 C51 -78.49(19)
P1 IrA P3 C51 30.24(15)
Si1 IrA P3 C51 131.00(15)
Si2 IrA P3 C51 177.26(15)
RhA IrA P3 C51 124.63(14)
C1 IrA P3 C4 153.23(17)
P1 IrA P3 C4 -98.04(13)
Si1 IrA P3 C4 2.71(15)
Si2 IrA P3 C4 48.98(13)
RhA IrA P3 C4 -3.65(13)
C2 RhA P4 C71 -8.78(19)
P2 RhA P4 C71 -119.02(14)
Si1 RhA P4 C71 154.96(14)
Si2 RhA P4 C71 89.20(14)
IrA RhA P4 C71 144.30(14)
C2 RhA P4 C81 113.99(18)
P2 RhA P4 C81 3.76(14)
Si1 RhA P4 C81 -82.27(15)
Si2 RhA P4 C81 -148.03(14)
IrA RhA P4 C81 -92.92(14)
C2 RhA P4 C4 -126.20(17)
P2 RhA P4 C4 123.57(13)
Si1 RhA P4 C4 37.54(15)
Si2 RhA P4 C4 -28.22(13)
IrA RhA P4 C4 26.89(13)
C2 RhA Si1 C91 26.6(2)
P2 RhA Si1 C91 132.18(16)
Si2 RhA Si1 C91 -66.16(16)
P4 RhA Si1 C91 -137.15(16)
IrA RhA Si1 C91 -123.96(16)
C2 RhA Si1 IrA 150.61(12)
P2 RhA Si1 IrA -103.86(3)
Si2 RhA Si1 IrA 57.80(3)
P4 RhA Si1 IrA -13.19(7)
C1 IrA Si1 C91 -30.80(19)
P1 IrA Si1 C91 -132.33(15)
P3 IrA Si1 C91 120.51(15)
Si2 IrA Si1 C91 71.73(15)
RhA IrA Si1 C91 128.38(15)
C1 IrA Si1 RhA -159.18(12)
P1 IrA Si1 RhA 99.28(3)
P3 IrA Si1 RhA -7.87(8)
Si2 IrA Si1 RhA -56.66(3)
C2 RhA Si2 C101 -49.35(18)
P2 RhA Si2 C101 95.70(16)
Si1 RhA Si2 C101 56.30(15)
P4 RhA Si2 C101 -157.24(15)
IrA RhA Si2 C101 113.02(15)
C2 RhA Si2 C111 67.26(17)
P2 RhA Si2 C111 -147.70(13)
Si1 RhA Si2 C111 172.90(13)
P4 RhA Si2 C111 -40.63(13)
IrA RhA Si2 C111 -130.38(13)
C2 RhA Si2 IrA -162.36(11)
P2 RhA Si2 IrA -17.32(8)
Si1 RhA Si2 IrA -56.72(3)
P4 RhA Si2 IrA 89.74(3)
C1 IrA Si2 C101 31.98(18)
P1 IrA Si2 C101 -109.78(14)
P3 IrA Si2 C101 137.73(13)
Si1 IrA Si2 C101 -64.42(13)
RhA IrA Si2 C101 -120.96(14)
C1 IrA Si2 C111 -94.9(2)
P1 IrA Si2 C111 123.32(16)
P3 IrA Si2 C111 10.83(16)
Si1 IrA Si2 C111 168.68(17)
RhA IrA Si2 C111 112.14(17)
C1 IrA Si2 RhA 152.94(12)
P1 IrA Si2 RhA 11.18(7)
P3 IrA Si2 RhA -101.31(3)
Si1 IrA Si2 RhA 56.54(3)
P1 IrA C1 O1 71(6)
P3 IrA C1 O1 -178(100)
Si1 IrA C1 O1 -12(6)
Si2 IrA C1 O1 -88(6)
RhA IrA C1 O1 -45(6)
P2 RhA C2 O2 -156(5)
Si1 RhA C2 O2 -70(5)
Si2 RhA C2 O2 6(5)
P4 RhA C2 O2 101(5)
IrA RhA C2 O2 -21(6)
C41 P2 C3 P1 -155.7(2)
C31 P2 C3 P1 105.7(2)
RhA P2 C3 P1 -27.8(3)
C11 P1 C3 P2 158.5(2)
C21 P1 C3 P2 -102.1(2)
IrA P1 C3 P2 26.5(3)
C61 P3 C4 P4 147.6(2)
C51 P3 C4 P4 -113.5(2)
IrA P3 C4 P4 23.9(2)
C71 P4 C4 P3 -161.4(2)
C81 P4 C4 P3 95.0(2)
RhA P4 C4 P3 -36.2(2)
C21 P1 C11 C16 -110.6(4)
C3 P1 C11 C16 -5.5(4)
IrA P1 C11 C16 123.4(4)
C21 P1 C11 C12 66.0(3)
C3 P1 C11 C12 171.1(3)
IrA P1 C11 C12 -59.9(3)
C16 C11 C12 C13 -0.7(6)
P1 C11 C12 C13 -177.6(3)
C11 C12 C13 C14 -0.3(7)
C12 C13 C14 C15 1.1(7)
C13 C14 C15 C16 -0.9(8)
C12 C11 C16 C15 0.9(7)
P1 C11 C16 C15 177.5(4)
C14 C15 C16 C11 -0.1(8)
C11 P1 C21 C22 -118.4(3)
C3 P1 C21 C22 137.8(3)
IrA P1 C21 C22 10.1(4)
C11 P1 C21 C26 59.3(3)
C3 P1 C21 C26 -44.4(3)
IrA P1 C21 C26 -172.2(3)
C26 C21 C22 C23 2.1(6)
P1 C21 C22 C23 179.9(3)
C21 C22 C23 C24 -0.1(6)
C22 C23 C24 C25 -1.2(7)
C23 C24 C25 C26 0.5(7)
C24 C25 C26 C21 1.6(7)
C22 C21 C26 C25 -2.8(6)
P1 C21 C26 C25 179.4(3)
C41 P2 C31 C32 109.9(3)
C3 P2 C31 C32 -144.7(3)
RhA P2 C31 C32 -15.7(4)
C41 P2 C31 C36 -60.0(3)
C3 P2 C31 C36 45.4(4)
RhA P2 C31 C36 174.4(3)
C36 C31 C32 C33 1.1(6)
P2 C31 C32 C33 -169.0(3)
C31 C32 C33 C34 -0.3(7)
C32 C33 C34 C35 -0.7(8)
C33 C34 C35 C36 0.9(8)
C34 C35 C36 C31 -0.1(7)
C32 C31 C36 C35 -0.9(6)
P2 C31 C36 C35 169.1(4)
C3 P2 C41 C46 -6.7(4)
C31 P2 C41 C46 101.2(3)
RhA P2 C41 C46 -131.2(3)
C3 P2 C41 C42 177.6(3)
C31 P2 C41 C42 -74.4(3)
RhA P2 C41 C42 53.1(3)
C46 C41 C42 C43 -1.0(6)
P2 C41 C42 C43 175.0(3)
C41 C42 C43 C44 1.0(6)
C42 C43 C44 C45 0.0(7)
C43 C44 C45 C46 -1.0(6)
C42 C41 C46 C45 0.0(6)
P2 C41 C46 C45 -175.5(3)
C44 C45 C46 C41 1.0(6)
C61 P3 C51 C56 105.3(4)
C4 P3 C51 C56 1.4(4)
IrA P3 C51 C56 -129.7(3)
C61 P3 C51 C52 -69.1(3)
C4 P3 C51 C52 -172.9(3)
IrA P3 C51 C52 56.0(3)
C56 C51 C52 C53 -0.4(6)
P3 C51 C52 C53 174.4(3)
C51 C52 C53 C54 1.3(7)
C52 C53 C54 C55 -0.9(7)
C53 C54 C55 C56 -0.4(7)
C52 C51 C56 C55 -0.9(6)
P3 C51 C56 C55 -175.0(3)
C54 C55 C56 C51 1.3(7)
C51 P3 C61 C66 -73.8(3)
C4 P3 C61 C66 33.2(4)
IrA P3 C61 C66 155.0(3)
C51 P3 C61 C62 103.0(3)
C4 P3 C61 C62 -149.9(3)
IrA P3 C61 C62 -28.1(3)
C66 C61 C62 C63 -2.5(6)
P3 C61 C62 C63 -179.5(3)
C61 C62 C63 C64 -0.4(6)
C62 C63 C64 C65 2.4(7)
C63 C64 C65 C66 -1.5(7)
C62 C61 C66 C65 3.3(6)
P3 C61 C66 C65 -179.7(3)
C64 C65 C66 C61 -1.4(7)
C81 P4 C71 C76 86.6(4)
C4 P4 C71 C76 -15.9(4)
RhA P4 C71 C76 -140.4(3)
C81 P4 C71 C72 -95.7(3)
C4 P4 C71 C72 161.8(3)
RhA P4 C71 C72 37.3(4)
C76 C71 C72 C73 2.7(6)
P4 C71 C72 C73 -175.2(3)
C71 C72 C73 C74 0.1(7)
C72 C73 C74 C75 -2.4(7)
C73 C74 C75 C76 1.9(7)
C74 C75 C76 C71 1.0(7)
C72 C71 C76 C75 -3.2(6)
P4 C71 C76 C75 174.6(3)
C71 P4 C81 C86 -156.7(3)
C4 P4 C81 C86 -52.9(3)
RhA P4 C81 C86 73.8(3)
C71 P4 C81 C82 20.9(3)
C4 P4 C81 C82 124.7(3)
RhA P4 C81 C82 -108.5(3)
C86 C81 C82 C83 1.7(6)
P4 C81 C82 C83 -176.0(3)
C81 C82 C83 C84 -0.2(6)
C82 C83 C84 C85 -1.1(7)
C83 C84 C85 C86 0.8(6)
C82 C81 C86 C85 -1.9(6)
P4 C81 C86 C85 175.8(3)
C84 C85 C86 C81 0.7(6)
RhA Si1 C91 C96 -36.5(4)
IrA Si1 C91 C96 -135.2(3)
RhA Si1 C91 C92 149.0(3)
IrA Si1 C91 C92 50.4(4)
C96 C91 C92 C93 0.8(7)
Si1 C91 C92 C93 175.5(4)
C91 C92 C93 C94 -0.1(8)
C92 C93 C94 C95 -0.8(8)
C93 C94 C95 C96 0.9(7)
C94 C95 C96 C91 -0.2(7)
C92 C91 C96 C95 -0.7(6)
Si1 C91 C96 C95 -175.4(3)
C111 Si2 C101 C102 99.3(4)
RhA Si2 C101 C102 -132.4(3)
IrA Si2 C101 C102 -45.4(4)
C111 Si2 C101 C106 -68.0(3)
RhA Si2 C101 C106 60.2(4)
IrA Si2 C101 C106 147.2(3)
C106 C101 C102 C103 2.2(7)
Si2 C101 C102 C103 -165.7(4)
C101 C102 C103 C104 -1.3(8)
C102 C103 C104 C105 -0.1(8)
C103 C104 C105 C106 0.4(8)
C104 C105 C106 C101 0.5(7)
C102 C101 C106 C105 -1.8(7)
Si2 C101 C106 C105 166.3(4)
C101 Si2 C111 C112 -66.9(3)
RhA Si2 C111 C112 159.8(3)
IrA Si2 C111 C112 68.8(4)
C101 Si2 C111 C116 100.1(3)
RhA Si2 C111 C116 -33.2(3)
IrA Si2 C111 C116 -124.2(3)
C116 C111 C112 C113 2.3(6)
Si2 C111 C112 C113 169.7(3)
C111 C112 C113 C114 -1.3(7)
C112 C113 C114 C115 -1.2(7)
C113 C114 C115 C116 2.4(6)
C114 C115 C116 C111 -1.3(6)
C112 C111 C116 C115 -1.0(6)
Si2 C111 C116 C115 -169.0(3)
